data_4322556
loop_
_publ_author_name
'Elisa Campazzi'
'Euro Solari'
'Rosario Scopelliti'
'Carlo Floriani'

_publ_contact_author_address
;
Institut de Chimie Min\'erale et Analytique
BCH # 3307
Universit\'e de Lausanne
CH-1015 Lausanne
Switzerland
;
_publ_contact_author_email carlo.floriani@icma.unil.ch
_publ_contact_author_fax '+4121 692 3905'
_publ_contact_author_name 'Carlo Floriani'
_publ_contact_author_phone '+4121 692 3902'
_publ_section_title
;
 Cyclopentadienyl Behavior of Pyrrolyl Anions within the
 meso-Octaethylporphyrinogen-Binding Lanthanides: Carbon-Hydrogen and
 Metal-Carbon Bond Rearrangements
;
_journal_name_full 'Inorganic Chemistry'
_journal_page_first 6240
_journal_page_last 6245
_journal_paper_doi 10.1021/ic990742x
_journal_volume 38
_journal_year 1999
_chemical_formula_sum 'C92 H140 N8 Na2 Nd2 O10'
_chemical_formula_weight 1852.58
_chemical_name_systematic
; 
 ? 
;
_space_group_IT_number 14
_symmetry_cell_setting monoclinic
_symmetry_space_group_name_Hall '-P 2ybc'
_symmetry_space_group_name_H-M 'P 1 21/c 1'
_atom_sites_solution_hydrogens geom
_atom_sites_solution_primary direct
_atom_sites_solution_secondary difmap
_audit_creation_method SHELXL-97
_cell_angle_alpha 90.00
_cell_angle_beta 108.11(2)
_cell_angle_gamma 90.00
_cell_formula_units_Z 2
_cell_length_a 16.236(2)
_cell_length_b 13.460(2)
_cell_length_c 21.626(6)
_cell_measurement_reflns_used '589 spots from first image'
_cell_measurement_temperature 143(2)
_cell_volume 4491.9(16)
_computing_cell_refinement 'marresearch, marHKL, release 1.9.1'
_computing_data_collection 'marresearch, mar345, release 1.2.11'
_computing_data_reduction 'marresearch, marHKL'
_computing_molecular_graphics 'Bruker, SHELXTL, release 5.1'
_computing_publication_material 'Bruker, SHELXTL'
_computing_structure_refinement 'SHELXL-97 (Sheldrick, 1997)'
_computing_structure_solution 'SHELXS-97 (Sheldrick, 1990)'
_diffrn_ambient_temperature 143(2)
_diffrn_measured_fraction_theta_max 0.652
_diffrn_measurement_device_type 'mar345 IPDS'
_diffrn_measurement_method 'phi scan'
_diffrn_radiation_monochromator graphite
_diffrn_radiation_source 'fine-focus sealed tube'
_diffrn_radiation_type MoK\a
_diffrn_radiation_wavelength 0.71070
_diffrn_reflns_av_R_equivalents 0.0360
_diffrn_reflns_av_sigmaI/netI 0.0369
_diffrn_reflns_limit_h_max 16
_diffrn_reflns_limit_h_min -19
_diffrn_reflns_limit_k_max 13
_diffrn_reflns_limit_k_min -15
_diffrn_reflns_limit_l_max 25
_diffrn_reflns_limit_l_min -25
_diffrn_reflns_number 9832
_diffrn_reflns_theta_max 25.03
_diffrn_reflns_theta_min 2.01
_exptl_absorpt_coefficient_mu 1.214
_exptl_absorpt_correction_type none
_exptl_crystal_colour colourless
_exptl_crystal_density_diffrn 1.370
_exptl_crystal_density_method 'not measured'
_exptl_crystal_description prismatic
_exptl_crystal_F_000 1940
_exptl_crystal_size_max 0.45
_exptl_crystal_size_mid 0.33
_exptl_crystal_size_min 0.27
_refine_diff_density_max 0.823
_refine_diff_density_min -0.959
_refine_diff_density_rms 0.139
_refine_ls_extinction_coef 0.0078(6)
_refine_ls_extinction_expression Fc^*^=kFc[1+0.001xFc^2^\l^3^/sin(2\q)]^-1/4^
_refine_ls_extinction_method SHELXL
_refine_ls_goodness_of_fit_ref 1.113
_refine_ls_hydrogen_treatment mixed
_refine_ls_matrix_type full
_refine_ls_number_parameters 515
_refine_ls_number_reflns 5168
_refine_ls_number_restraints 0
_refine_ls_restrained_S_all 1.113
_refine_ls_R_factor_all 0.0482
_refine_ls_R_factor_gt 0.0407
_refine_ls_shift/su_max 0.001
_refine_ls_shift/su_mean 0.000
_refine_ls_structure_factor_coef Fsqd
_refine_ls_weighting_details 'calc w=1/[\s^2^(Fo^2^)+(0.0913P)^2^+0.0000P] where P=(Fo^2^+2Fc^2^)/3'
_refine_ls_weighting_scheme calc
_refine_ls_wR_factor_gt 0.1173
_refine_ls_wR_factor_ref 0.1304
_reflns_number_gt 4384
_reflns_number_total 5168
_reflns_threshold_expression >2sigma(I)
_cod_data_source_file ic990742x_4.cif
_cod_data_source_block 14
_cod_original_cell_volume 4491.9(15)
_cod_database_code 4322556

loop_
_symmetry_equiv_pos_as_xyz
'x, y, z'
'-x, y+1/2, -z+1/2'
'-x, -y, -z'
'x, -y-1/2, z-1/2'

loop_
_atom_site_label
_atom_site_type_symbol
_atom_site_fract_x
_atom_site_fract_y
_atom_site_fract_z
_atom_site_U_iso_or_equiv
_atom_site_adp_type
_atom_site_occupancy
_atom_site_symmetry_multiplicity
_atom_site_calc_flag
_atom_site_refinement_flags
_atom_site_disorder_assembly
_atom_site_disorder_group
Nd1 Nd -0.336006(16) -0.106503(15) -0.184427(11) 0.02310(17) Uani 1 1 d . . .
N1 N -0.3489(3) -0.1198(2) -0.0712(2) 0.0258(9) Uani 1 1 d . . .
N2 N -0.2459(3) -0.2672(3) -0.12671(19) 0.0267(9) Uani 1 1 d . . .
N3 N -0.2043(3) -0.0852(3) -0.21656(19) 0.0254(9) Uani 1 1 d . . .
N4 N -0.2691(3) 0.0688(3) -0.13879(19) 0.0257(9) Uani 1 1 d . . .
C1 C -0.3238(3) -0.0440(3) -0.0264(2) 0.0261(10) Uani 1 1 d . . .
C2 C -0.2935(4) -0.0833(4) 0.0364(2) 0.0320(11) Uani 1 1 d . . .
H2 H -0.2707 -0.0470 0.0757 0.038 Uiso 1 1 calc R . .
C3 C -0.3036(4) -0.1878(3) 0.0303(2) 0.0324(11) Uani 1 1 d . . .
H3 H -0.2898 -0.2350 0.0647 0.039 Uiso 1 1 calc R . .
C4 C -0.3376(3) -0.2076(3) -0.0358(2) 0.0296(11) Uani 1 1 d . . .
C5 C -0.3556(3) -0.3062(3) -0.0709(2) 0.0267(10) Uani 1 1 d . . .
C6 C -0.3300(3) -0.2957(3) -0.1325(2) 0.0258(10) Uani 1 1 d . . .
C7 C -0.3748(4) -0.3200(3) -0.1966(2) 0.0317(11) Uani 1 1 d . . .
H7 H -0.4334 -0.3412 -0.2132 0.038 Uiso 1 1 calc R . .
C8 C -0.3154(4) -0.3068(3) -0.2323(2) 0.0316(12) Uani 1 1 d . . .
H8 H -0.3271 -0.3160 -0.2777 0.038 Uiso 1 1 calc R . .
C9 C -0.2369(3) -0.2779(3) -0.1878(2) 0.0282(11) Uani 1 1 d . . .
C10 C -0.1495(3) -0.2617(3) -0.1989(2) 0.0267(10) Uani 1 1 d . . .
C11 C -0.1404(3) -0.1541(3) -0.2155(2) 0.0283(11) Uani 1 1 d . . .
C12 C -0.0732(4) -0.1075(3) -0.2311(3) 0.0369(14) Uani 1 1 d . . .
H12 H -0.0218 -0.1381 -0.2339 0.044 Uiso 1 1 calc R . .
C13 C -0.0955(3) -0.0065(3) -0.2420(2) 0.0322(11) Uani 1 1 d . . .
H13 H -0.0615 0.0440 -0.2529 0.039 Uiso 1 1 calc R . .
C14 C -0.1763(3) 0.0053(3) -0.2339(2) 0.0266(10) Uani 1 1 d . . .
C15 C -0.2304(4) 0.0977(3) -0.2418(2) 0.0273(11) Uani 1 1 d . . .
C16 C -0.2968(3) 0.0861(3) -0.2054(2) 0.0249(10) Uani 1 1 d . . .
C17 C -0.3863(4) 0.0940(3) -0.2291(3) 0.0276(11) Uani 1 1 d . . .
H17 H -0.4207 0.1040 -0.2731 0.033 Uiso 1 1 calc R . .
C18 C -0.4164(4) 0.0839(3) -0.1737(2) 0.0286(11) Uani 1 1 d . . .
H18 H -0.4749 0.0859 -0.1736 0.034 Uiso 1 1 calc R . .
C19 C -0.3434(3) 0.0708(3) -0.1206(2) 0.0262(11) Uani 1 1 d . . .
C20 C -0.3363(3) 0.0639(3) -0.0480(2) 0.0272(11) Uani 1 1 d . . .
C21 C -0.4536(3) -0.3332(3) -0.0902(2) 0.0322(11) Uani 1 1 d . . .
H21A H -0.4875 -0.2770 -0.1151 0.039 Uiso 1 1 calc R . .
H21B H -0.4642 -0.3915 -0.1195 0.039 Uiso 1 1 calc R . .
C22 C -0.4877(4) -0.3568(4) -0.0336(3) 0.0396(13) Uani 1 1 d . . .
H22A H -0.4597 -0.4171 -0.0116 0.059 Uiso 1 1 calc R . .
H22B H -0.5505 -0.3671 -0.0502 0.059 Uiso 1 1 calc R . .
H22C H -0.4749 -0.3012 -0.0028 0.059 Uiso 1 1 calc R . .
C23 C -0.2994(4) -0.3884(3) -0.0283(3) 0.0316(12) Uani 1 1 d . . .
H23A H -0.2380 -0.3679 -0.0169 0.038 Uiso 1 1 calc R . .
H23B H -0.3141 -0.3923 0.0128 0.038 Uiso 1 1 calc R . .
C24 C -0.3079(4) -0.4916(4) -0.0577(3) 0.0447(14) Uani 1 1 d . . .
H24A H -0.3672 -0.5158 -0.0657 0.067 Uiso 1 1 calc R . .
H24B H -0.2673 -0.5367 -0.0275 0.067 Uiso 1 1 calc R . .
H24C H -0.2945 -0.4892 -0.0988 0.067 Uiso 1 1 calc R . .
C25 C -0.0788(4) -0.2931(4) -0.1355(2) 0.0356(12) Uani 1 1 d . . .
H25A H -0.0823 -0.2478 -0.1003 0.043 Uiso 1 1 calc R . .
H25B H -0.0930 -0.3607 -0.1239 0.043 Uiso 1 1 calc R . .
C26 C 0.0149(4) -0.2938(4) -0.1362(3) 0.0419(13) Uani 1 1 d . . .
H26A H 0.0194 -0.3350 -0.1724 0.063 Uiso 1 1 calc R . .
H26B H 0.0524 -0.3211 -0.0951 0.063 Uiso 1 1 calc R . .
H26C H 0.0331 -0.2258 -0.1416 0.063 Uiso 1 1 calc R . .
C27 C -0.1448(4) -0.3275(3) -0.2567(2) 0.0346(12) Uani 1 1 d . . .
H27A H -0.1929 -0.3082 -0.2957 0.042 Uiso 1 1 calc R . .
H27B H -0.0900 -0.3121 -0.2657 0.042 Uiso 1 1 calc R . .
C28 C -0.1491(4) -0.4390(4) -0.2478(3) 0.0467(15) Uani 1 1 d . . .
H28A H -0.1004 -0.4601 -0.2105 0.070 Uiso 1 1 calc R . .
H28B H -0.1460 -0.4729 -0.2871 0.070 Uiso 1 1 calc R . .
H28C H -0.2038 -0.4560 -0.2401 0.070 Uiso 1 1 calc R . .
C29 C -0.1708(4) 0.1874(3) -0.2139(3) 0.0346(12) Uani 1 1 d . . .
H29A H -0.1381 0.1728 -0.1679 0.042 Uiso 1 1 calc R . .
H29B H -0.1281 0.1932 -0.2379 0.042 Uiso 1 1 calc R . .
C30 C -0.2147(4) 0.2870(4) -0.2164(3) 0.0447(14) Uani 1 1 d . . .
H30A H -0.2367 0.3097 -0.2616 0.067 Uiso 1 1 calc R . .
H30B H -0.1729 0.3354 -0.1906 0.067 Uiso 1 1 calc R . .
H30C H -0.2630 0.2805 -0.1985 0.067 Uiso 1 1 calc R . .
C31 C -0.2840(4) 0.1165(3) -0.3156(3) 0.0327(12) Uani 1 1 d . . .
H31A H -0.3237 0.0597 -0.3314 0.039 Uiso 1 1 calc R . .
H31B H -0.3201 0.1766 -0.3183 0.039 Uiso 1 1 calc R . .
C32 C -0.2285(4) 0.1301(5) -0.3612(3) 0.0538(16) Uani 1 1 d . . .
H32A H -0.1915 0.1887 -0.3478 0.081 Uiso 1 1 calc R . .
H32B H -0.2665 0.1390 -0.4060 0.081 Uiso 1 1 calc R . .
H32C H -0.1922 0.0711 -0.3589 0.081 Uiso 1 1 calc R . .
C33 C -0.2595(4) 0.1276(3) -0.0080(2) 0.0309(11) Uani 1 1 d . . .
H33A H -0.2548 0.1213 0.0386 0.037 Uiso 1 1 calc R . .
H33B H -0.2056 0.1004 -0.0136 0.037 Uiso 1 1 calc R . .
C34 C -0.2655(4) 0.2371(3) -0.0256(3) 0.0393(13) Uani 1 1 d . . .
H34A H -0.2691 0.2446 -0.0715 0.059 Uiso 1 1 calc R . .
H34B H -0.2139 0.2716 0.0017 0.059 Uiso 1 1 calc R . .
H34C H -0.3173 0.2657 -0.0186 0.059 Uiso 1 1 calc R . .
C35 C -0.4244(4) 0.1019(3) -0.0420(3) 0.0309(13) Uani 1 1 d . . .
H35A H -0.4363 0.1687 -0.0621 0.037 Uiso 1 1 calc R . .
H35B H -0.4711 0.0570 -0.0671 0.037 Uiso 1 1 calc R . .
C36 C -0.4277(4) 0.1084(3) 0.0286(3) 0.0411(15) Uani 1 1 d . . .
H36A H -0.4114 0.0441 0.0502 0.062 Uiso 1 1 calc R . .
H36B H -0.4866 0.1256 0.0280 0.062 Uiso 1 1 calc R . .
H36C H -0.3872 0.1596 0.0524 0.062 Uiso 1 1 calc R . .
Na1 Na -0.17466(13) -0.17996(13) -0.02406(9) 0.0324(5) Uani 1 1 d . . .
C37 C -0.5581(4) -0.1052(3) -0.1890(3) 0.0368(14) Uani 1 1 d . . .
H37A H -0.5872 -0.0415 -0.2027 0.055 Uiso 1 1 calc R . .
H37B H -0.5233 -0.1015 -0.1431 0.055 Uiso 1 1 calc R . .
H37C H -0.6016 -0.1578 -0.1948 0.055 Uiso 1 1 calc R . .
O1 O -0.5029(2) -0.1270(2) -0.22771(16) 0.0302(8) Uani 1 1 d . . .
C38 C -0.5482(4) -0.1117(3) -0.2956(3) 0.0363(13) Uani 1 1 d . . .
H38A H -0.5572 -0.0398 -0.3050 0.044 Uiso 1 1 calc R . .
H38B H -0.6056 -0.1447 -0.3077 0.044 Uiso 1 1 calc R . .
C39 C -0.4933(4) -0.1558(4) -0.3336(3) 0.0384(12) Uani 1 1 d . . .
H39A H -0.4905 -0.2289 -0.3283 0.046 Uiso 1 1 calc R . .
H39B H -0.5191 -0.1405 -0.3804 0.046 Uiso 1 1 calc R . .
O2 O -0.4085(3) -0.1149(2) -0.31015(17) 0.0336(9) Uani 1 1 d . . .
C40 C -0.3600(4) -0.1368(4) -0.3542(3) 0.0432(13) Uani 1 1 d . . .
H40A H -0.3669 -0.2072 -0.3662 0.065 Uiso 1 1 calc R . .
H40B H -0.2986 -0.1222 -0.3329 0.065 Uiso 1 1 calc R . .
H40C H -0.3817 -0.0959 -0.3934 0.065 Uiso 1 1 calc R . .
O3 O -0.0673(3) -0.2674(2) 0.05207(18) 0.0415(9) Uani 1 1 d . . .
C41 C 0.0200(4) -0.2788(4) 0.0472(3) 0.0435(13) Uani 1 1 d . . .
H41A H 0.0634 -0.2538 0.0872 0.052 Uiso 1 1 calc R . .
H41B H 0.0257 -0.2404 0.0097 0.052 Uiso 1 1 calc R . .
C42 C 0.0347(5) -0.3863(3) 0.0385(3) 0.0406(15) Uani 1 1 d . . .
H42A H -0.0089 -0.4102 -0.0018 0.049 Uiso 1 1 calc R . .
H42B H 0.0927 -0.3953 0.0333 0.049 Uiso 1 1 calc R . .
O4 O 0.0292(3) -0.4435(3) 0.09116(18) 0.0457(10) Uani 1 1 d . . .
C43 C -0.0550(5) -0.4316(4) 0.0986(3) 0.0499(16) Uani 1 1 d . . .
H43A H -0.0579 -0.4696 0.1371 0.060 Uiso 1 1 calc R . .
H43B H -0.0995 -0.4584 0.0598 0.060 Uiso 1 1 calc R . .
C44 C -0.0734(4) -0.3239(4) 0.1070(3) 0.0483(15) Uani 1 1 d . . .
H44A H -0.1322 -0.3168 0.1109 0.058 Uiso 1 1 calc R . .
H44B H -0.0312 -0.2980 0.1474 0.058 Uiso 1 1 calc R . .
O5 O -0.0745(3) -0.0596(2) -0.01218(16) 0.0366(8) Uani 1 1 d . . .
C45 C -0.0603(4) 0.0004(3) -0.0633(2) 0.0334(11) Uani 1 1 d . . .
H45A H -0.0887 0.0658 -0.0649 0.040 Uiso 1 1 calc R . .
H45B H -0.0858 -0.0327 -0.1059 0.040 Uiso 1 1 calc R . .
C46 C -0.0358(4) -0.0141(4) 0.0501(2) 0.0346(12) Uani 1 1 d . . .
H46A H -0.0461 -0.0563 0.0844 0.042 Uiso 1 1 calc R . .
H46B H -0.0633 0.0512 0.0512 0.042 Uiso 1 1 calc R . .

loop_
_atom_site_aniso_label
_atom_site_aniso_U_11
_atom_site_aniso_U_22
_atom_site_aniso_U_33
_atom_site_aniso_U_23
_atom_site_aniso_U_13
_atom_site_aniso_U_12
Nd1 0.0235(3) 0.0244(3) 0.0211(2) 0.00074(7) 0.00668(17) 0.00000(8)
N1 0.026(3) 0.0263(19) 0.025(2) 0.0006(15) 0.007(2) -0.0017(15)
N2 0.029(3) 0.0231(19) 0.028(2) -0.0004(15) 0.009(2) -0.0007(16)
N3 0.024(3) 0.031(2) 0.0216(18) -0.0001(16) 0.0077(19) -0.0003(17)
N4 0.026(3) 0.025(2) 0.026(2) 0.0045(16) 0.008(2) 0.0004(16)
C1 0.026(3) 0.029(2) 0.023(2) 0.0002(17) 0.009(2) 0.0032(19)
C2 0.037(3) 0.032(2) 0.027(2) -0.002(2) 0.010(3) -0.004(2)
C3 0.038(3) 0.030(3) 0.032(2) 0.0041(19) 0.015(3) 0.000(2)
C4 0.033(3) 0.029(2) 0.030(2) 0.0042(19) 0.015(3) 0.000(2)
C5 0.030(3) 0.023(2) 0.026(2) -0.0015(17) 0.008(2) -0.0014(18)
C6 0.027(3) 0.027(2) 0.021(2) 0.0025(17) 0.004(2) -0.0031(18)
C7 0.030(3) 0.030(3) 0.033(3) -0.002(2) 0.007(3) -0.002(2)
C8 0.038(4) 0.031(3) 0.026(2) -0.0024(19) 0.012(3) -0.003(2)
C9 0.038(3) 0.024(2) 0.026(2) 0.0001(18) 0.016(3) 0.002(2)
C10 0.024(3) 0.034(3) 0.019(2) 0.0029(18) 0.001(2) 0.0026(19)
C11 0.027(3) 0.032(3) 0.026(2) -0.0046(18) 0.010(2) 0.0029(19)
C12 0.034(4) 0.037(3) 0.047(3) 0.002(2) 0.023(3) 0.003(2)
C13 0.028(3) 0.035(3) 0.037(3) 0.006(2) 0.015(3) 0.002(2)
C14 0.030(3) 0.029(2) 0.022(2) -0.0002(18) 0.009(2) -0.0055(19)
C15 0.026(3) 0.034(3) 0.020(2) 0.0064(16) 0.005(3) 0.0022(18)
C16 0.025(3) 0.026(2) 0.021(2) 0.0013(18) 0.003(2) -0.001(2)
C17 0.025(3) 0.029(3) 0.028(3) -0.0001(18) 0.006(3) 0.0001(19)
C18 0.030(3) 0.030(2) 0.028(2) 0.002(2) 0.012(3) 0.003(2)
C19 0.030(3) 0.022(2) 0.027(2) 0.0006(19) 0.011(3) -0.0002(18)
C20 0.030(3) 0.025(3) 0.027(2) -0.0014(18) 0.009(2) 0.0004(19)
C21 0.029(3) 0.038(3) 0.028(2) 0.0040(19) 0.006(3) -0.004(2)
C22 0.035(4) 0.046(3) 0.039(3) 0.009(2) 0.014(3) -0.006(2)
C23 0.033(4) 0.031(3) 0.031(3) 0.0024(18) 0.009(3) -0.0025(18)
C24 0.060(5) 0.029(3) 0.040(3) 0.002(2) 0.008(3) 0.000(2)
C25 0.038(4) 0.040(3) 0.032(3) 0.005(2) 0.016(3) 0.006(2)
C26 0.038(4) 0.048(3) 0.042(3) 0.008(2) 0.015(3) 0.007(2)
C27 0.035(3) 0.037(3) 0.034(3) -0.004(2) 0.013(3) 0.002(2)
C28 0.055(4) 0.036(3) 0.055(3) -0.001(3) 0.025(3) 0.008(3)
C29 0.035(3) 0.029(3) 0.040(3) 0.000(2) 0.012(3) -0.005(2)
C30 0.032(4) 0.036(3) 0.058(4) 0.003(2) 0.003(3) -0.002(2)
C31 0.026(3) 0.045(3) 0.024(3) 0.0089(19) 0.003(3) 0.002(2)
C32 0.043(4) 0.088(4) 0.033(3) 0.023(3) 0.016(3) 0.005(3)
C33 0.033(3) 0.036(2) 0.022(2) -0.0023(19) 0.005(2) -0.001(2)
C34 0.048(4) 0.032(3) 0.035(3) -0.005(2) 0.009(3) -0.003(2)
C35 0.035(4) 0.033(3) 0.026(3) 0.0010(17) 0.012(3) 0.0023(19)
C36 0.050(4) 0.048(4) 0.034(3) -0.001(2) 0.026(3) 0.006(2)
Na1 0.0305(12) 0.0351(11) 0.0298(10) -0.0007(7) 0.0068(10) -0.0060(8)
C37 0.025(4) 0.047(4) 0.037(3) 0.000(2) 0.008(3) -0.006(2)
O1 0.025(2) 0.0378(17) 0.0232(17) -0.0003(13) 0.0013(18) -0.0005(14)
C38 0.016(3) 0.049(3) 0.030(3) 0.0002(19) -0.012(3) -0.0051(19)
C39 0.035(4) 0.046(3) 0.027(3) -0.001(2) -0.001(3) -0.002(2)
O2 0.042(3) 0.038(2) 0.0228(18) -0.0035(12) 0.013(2) 0.0004(14)
C40 0.049(4) 0.058(3) 0.027(3) 0.002(2) 0.018(3) 0.001(3)
O3 0.045(3) 0.039(2) 0.0357(19) 0.0058(15) 0.006(2) 0.0088(17)
C41 0.041(4) 0.049(3) 0.036(3) 0.003(2) 0.007(3) 0.001(3)
C42 0.049(5) 0.032(3) 0.036(3) 0.002(2) 0.007(3) 0.002(2)
O4 0.047(3) 0.046(2) 0.041(2) 0.0099(17) 0.008(2) 0.0109(18)
C43 0.067(5) 0.043(3) 0.045(3) 0.010(3) 0.024(4) 0.002(3)
C44 0.055(4) 0.054(4) 0.037(3) 0.011(3) 0.016(3) 0.014(3)
O5 0.040(3) 0.0342(19) 0.0335(18) 0.0008(14) 0.0082(19) -0.0093(15)
C45 0.035(3) 0.037(3) 0.023(2) 0.0028(19) 0.000(2) -0.005(2)
C46 0.031(3) 0.042(3) 0.026(2) -0.003(2) 0.002(3) -0.003(2)

loop_
_atom_type_symbol
_atom_type_description
_atom_type_scat_dispersion_real
_atom_type_scat_dispersion_imag
_atom_type_scat_source
C C 0.0033 0.0016 'International Tables Vol C Tables 4.2.6.8 and 6.1.1.4'
H H 0.0000 0.0000 'International Tables Vol C Tables 4.2.6.8 and 6.1.1.4'
N N 0.0061 0.0033 'International Tables Vol C Tables 4.2.6.8 and 6.1.1.4'
O O 0.0106 0.0060 'International Tables Vol C Tables 4.2.6.8 and 6.1.1.4'
Na Na 0.0362 0.0249 'International Tables Vol C Tables 4.2.6.8 and 6.1.1.4'
Nd Nd -0.1943 3.0179 'International Tables Vol C Tables 4.2.6.8 and 6.1.1.4'

loop_
_geom_angle_atom_site_label_1
_geom_angle_atom_site_label_2
_geom_angle_atom_site_label_3
_geom_angle
_geom_angle_site_symmetry_1
_geom_angle_site_symmetry_3
_geom_angle_publ_flag
N3 Nd1 N1 128.51(14) . . ?
N3 Nd1 O1 144.35(12) . . ?
N1 Nd1 O1 87.13(12) . . ?
N3 Nd1 O2 81.99(13) . . ?
N1 Nd1 O2 149.36(14) . . ?
O1 Nd1 O2 62.40(11) . . ?
N3 Nd1 N4 73.17(12) . . ?
N1 Nd1 N4 81.42(11) . . ?
O1 Nd1 N4 119.33(11) . . ?
O2 Nd1 N4 115.18(11) . . ?
N3 Nd1 N2 80.21(12) . . ?
N1 Nd1 N2 71.99(11) . . ?
O1 Nd1 N2 116.00(11) . . ?
O2 Nd1 N2 116.92(10) . . ?
N4 Nd1 N2 116.18(13) . . ?
N3 Nd1 C16 64.92(13) . . ?
N1 Nd1 C16 108.72(12) . . ?
O1 Nd1 C16 108.16(14) . . ?
O2 Nd1 C16 85.46(13) . . ?
N4 Nd1 C16 29.77(13) . . ?
N2 Nd1 C16 135.76(15) . . ?
N3 Nd1 C6 107.29(13) . . ?
N1 Nd1 C6 62.98(11) . . ?
O1 Nd1 C6 87.10(13) . . ?
O2 Nd1 C6 109.28(12) . . ?
N4 Nd1 C6 134.97(14) . . ?
N2 Nd1 C6 29.34(13) . . ?
C16 Nd1 C6 162.77(16) . . ?
N3 Nd1 C19 102.45(13) . . ?
N1 Nd1 C19 63.28(11) . . ?
O1 Nd1 C19 93.97(12) . . ?
O2 Nd1 C19 118.67(12) . . ?
N4 Nd1 C19 29.33(12) . . ?
N2 Nd1 C19 124.16(13) . . ?
C16 Nd1 C19 46.98(12) . . ?
C6 Nd1 C19 126.12(12) . . ?
N3 Nd1 C9 62.37(12) . . ?
N1 Nd1 C9 100.77(12) . . ?
O1 Nd1 C9 116.33(13) . . ?
O2 Nd1 C9 90.78(12) . . ?
N4 Nd1 C9 124.34(14) . . ?
N2 Nd1 C9 28.87(11) . . ?
C16 Nd1 C9 127.16(13) . . ?
C6 Nd1 C9 46.57(12) . . ?
C19 Nd1 C9 145.78(15) . . ?
N3 Nd1 C17 88.67(13) . . ?
N1 Nd1 C17 106.82(12) . . ?
O1 Nd1 C17 79.87(13) . . ?
O2 Nd1 C17 72.74(13) . . ?
N4 Nd1 C17 48.46(15) . . ?
N2 Nd1 C17 163.69(15) . . ?
C16 Nd1 C17 28.31(16) . . ?
C6 Nd1 C17 164.03(13) . . ?
C19 Nd1 C17 46.70(14) . . ?
C9 Nd1 C17 148.78(12) . . ?
N3 Nd1 C18 111.67(13) . . ?
N1 Nd1 C18 79.13(12) . . ?
O1 Nd1 C18 71.28(13) . . ?
O2 Nd1 C18 93.02(12) . . ?
N4 Nd1 C18 48.06(14) . . ?
N2 Nd1 C18 149.47(12) . . ?
C16 Nd1 C18 46.77(13) . . ?
C6 Nd1 C18 137.29(12) . . ?
C19 Nd1 C18 27.93(15) . . ?
C9 Nd1 C18 172.40(15) . . ?
C17 Nd1 C18 28.55(12) . . ?
C1 N1 C4 106.4(4) . . ?
C1 N1 Nd1 122.2(2) . . ?
C4 N1 Nd1 123.9(3) . . ?
C1 N1 Na1 85.0(3) . . ?
C4 N1 Na1 67.0(3) . . ?
Nd1 N1 Na1 89.69(12) . . ?
C9 N2 C6 106.2(4) . . ?
C9 N2 Na1 138.8(3) . . ?
C6 N2 Na1 112.8(3) . . ?
C9 N2 Nd1 81.0(3) . . ?
C6 N2 Nd1 78.5(3) . . ?
Na1 N2 Nd1 94.01(12) . . ?
C11 N3 C14 106.5(4) . . ?
C11 N3 Nd1 129.0(3) . . ?
C14 N3 Nd1 124.3(3) . . ?
C19 N4 C16 105.2(4) . . ?
C19 N4 Nd1 80.2(3) . . ?
C16 N4 Nd1 78.4(3) . . ?
N1 C1 C2 109.9(4) . . ?
N1 C1 C20 120.6(4) . . ?
C2 C1 C20 129.3(4) . . ?
N1 C1 Na1 68.0(3) . . ?
C2 C1 Na1 73.6(3) . . ?
C20 C1 Na1 127.8(3) . . ?
C1 C2 C3 106.9(4) . . ?
C1 C2 Na1 79.4(2) . . ?
C3 C2 Na1 66.0(2) . . ?
C4 C3 C2 106.5(4) . . ?
C4 C3 Na1 70.9(3) . . ?
C2 C3 Na1 85.4(3) . . ?
N1 C4 C3 110.2(4) . . ?
N1 C4 C5 119.9(4) . . ?
C3 C4 C5 129.7(4) . . ?
N1 C4 Na1 83.6(3) . . ?
C3 C4 Na1 78.8(3) . . ?
C5 C4 Na1 102.0(3) . . ?
C4 C5 C6 107.1(3) . . ?
C4 C5 C23 110.1(4) . . ?
C6 C5 C23 108.6(4) . . ?
C4 C5 C21 111.2(4) . . ?
C6 C5 C21 108.8(4) . . ?
C23 C5 C21 111.0(4) . . ?
N2 C6 C7 110.6(4) . . ?
N2 C6 C5 118.4(4) . . ?
C7 C6 C5 130.6(4) . . ?
N2 C6 Nd1 72.1(2) . . ?
C7 C6 Nd1 82.6(3) . . ?
C5 C6 Nd1 117.1(3) . . ?
C6 C7 C8 106.2(5) . . ?
C6 C7 Nd1 69.4(3) . . ?
C8 C7 Nd1 76.3(3) . . ?
C9 C8 C7 106.9(4) . . ?
C9 C8 Nd1 71.4(2) . . ?
C7 C8 Nd1 75.7(2) . . ?
N2 C9 C8 110.0(4) . . ?
N2 C9 C10 121.0(5) . . ?
C8 C9 C10 128.9(4) . . ?
N2 C9 Nd1 70.1(2) . . ?
C8 C9 Nd1 80.8(3) . . ?
C10 C9 Nd1 116.9(3) . . ?
C11 C10 C9 109.8(4) . . ?
C11 C10 C25 111.8(4) . . ?
C9 C10 C25 107.0(3) . . ?
C11 C10 C27 108.8(3) . . ?
C9 C10 C27 109.0(4) . . ?
C25 C10 C27 110.4(4) . . ?
C12 C11 N3 109.6(4) . . ?
C12 C11 C10 129.3(4) . . ?
N3 C11 C10 121.1(4) . . ?
C11 C12 C13 107.3(4) . . ?
C14 C13 C12 107.0(4) . . ?
C13 C14 N3 109.6(4) . . ?
C13 C14 C15 128.6(4) . . ?
N3 C14 C15 121.8(4) . . ?
C14 C15 C16 109.7(3) . . ?
C14 C15 C29 109.2(5) . . ?
C16 C15 C29 109.6(4) . . ?
C14 C15 C31 111.5(4) . . ?
C16 C15 C31 106.3(4) . . ?
C29 C15 C31 110.4(4) . . ?
C17 C16 N4 111.2(4) . . ?
C17 C16 C15 128.9(4) . . ?
N4 C16 C15 119.9(5) . . ?
C17 C16 Nd1 82.1(3) . . ?
N4 C16 Nd1 71.8(3) . . ?
C15 C16 Nd1 114.8(3) . . ?
C16 C17 C18 105.9(5) . . ?
C16 C17 Nd1 69.6(3) . . ?
C18 C17 Nd1 76.6(3) . . ?
C19 C18 C17 106.2(4) . . ?
C19 C18 Nd1 70.4(3) . . ?
C17 C18 Nd1 74.9(2) . . ?
N4 C19 C18 111.5(4) . . ?
N4 C19 C20 119.5(5) . . ?
C18 C19 C20 128.9(4) . . ?
N4 C19 Nd1 70.5(2) . . ?
C18 C19 Nd1 81.7(3) . . ?
C20 C19 Nd1 116.9(3) . . ?
C1 C20 C33 110.6(4) . . ?
C1 C20 C19 109.4(3) . . ?
C33 C20 C19 109.3(3) . . ?
C1 C20 C35 109.0(3) . . ?
C33 C20 C35 111.9(4) . . ?
C19 C20 C35 106.5(4) . . ?
C22 C21 C5 115.4(4) . . ?
C24 C23 C5 116.5(5) . . ?
C26 C25 C10 117.4(4) . . ?
C28 C27 C10 116.5(4) . . ?
C30 C29 C15 116.6(5) . . ?
C32 C31 C15 114.6(5) . . ?
C34 C33 C20 115.0(5) . . ?
C36 C35 C20 114.4(5) . . ?
O5 Na1 O3 85.83(15) . . ?
O5 Na1 N2 124.52(13) . . ?
O3 Na1 N2 115.98(14) . . ?
O5 Na1 C4 142.12(16) . . ?
O3 Na1 C4 120.97(15) . . ?
N2 Na1 C4 70.43(14) . . ?
O5 Na1 C3 127.41(14) . . ?
O3 Na1 C3 100.64(15) . . ?
N2 Na1 C3 99.42(16) . . ?
C4 Na1 C3 30.30(16) . . ?
O5 Na1 N1 116.34(14) . . ?
O3 Na1 N1 148.80(13) . . ?
N2 Na1 N1 70.87(13) . . ?
C4 Na1 N1 29.40(13) . . ?
C3 Na1 N1 48.79(14) . . ?
O5 Na1 C2 100.43(14) . . ?
O3 Na1 C2 111.18(14) . . ?
N2 Na1 C2 114.96(16) . . ?
C4 Na1 C2 47.28(15) . . ?
C3 Na1 C2 28.61(13) . . ?
N1 Na1 C2 46.40(14) . . ?
O5 Na1 C1 96.46(14) . . ?
O3 Na1 C1 137.96(13) . . ?
N2 Na1 C1 97.15(15) . . ?
C4 Na1 C1 45.66(13) . . ?
C3 Na1 C1 46.09(13) . . ?
N1 Na1 C1 27.03(12) . . ?
C2 Na1 C1 27.03(13) . . ?
O5 Na1 Nd1 100.77(11) . . ?
O3 Na1 Nd1 160.45(10) . . ?
N2 Na1 Nd1 45.40(10) . . ?
C4 Na1 Nd1 63.48(11) . . ?
C3 Na1 Nd1 89.99(13) . . ?
N1 Na1 Nd1 42.09(8) . . ?
C2 Na1 Nd1 85.92(12) . . ?
C1 Na1 Nd1 60.12(9) . . ?
C37 O1 C38 110.6(4) . . ?
C37 O1 Nd1 122.7(3) . . ?
C38 O1 Nd1 120.0(3) . . ?
O1 C38 C39 107.3(4) . . ?
O2 C39 C38 108.9(4) . . ?
C39 O2 C40 110.6(4) . . ?
C39 O2 Nd1 117.5(3) . . ?
C40 O2 Nd1 122.4(3) . . ?
C44 O3 C41 108.7(4) . . ?
C44 O3 Na1 128.8(3) . . ?
C41 O3 Na1 122.4(3) . . ?
O3 C41 C42 108.0(5) . . ?
O4 C42 C41 112.2(4) . . ?
C42 O4 C43 109.5(5) . . ?
O4 C43 C44 110.7(5) . . ?
O3 C44 C43 110.0(4) . . ?
C46 O5 C45 110.6(3) . . ?
C46 O5 Na1 120.3(2) . . ?
C45 O5 Na1 126.6(3) . . ?
O5 C45 C46 109.0(4) . 3 ?
O5 C46 C45 110.9(4) . 3 ?

loop_
_geom_bond_atom_site_label_1
_geom_bond_atom_site_label_2
_geom_bond_distance
_geom_bond_site_symmetry_2
_geom_bond_publ_flag
Nd1 N3 2.461(4) . ?
Nd1 N1 2.527(4) . ?
Nd1 O1 2.592(4) . ?
Nd1 O2 2.608(4) . ?
Nd1 N4 2.657(4) . ?
Nd1 N2 2.691(4) . ?
Nd1 C16 2.740(5) . ?
Nd1 C6 2.772(4) . ?
Nd1 C19 2.778(4) . ?
Nd1 C9 2.827(4) . ?
Nd1 C17 2.897(5) . ?
Nd1 C18 2.919(5) . ?
N1 C1 1.379(6) . ?
N1 C4 1.389(6) . ?
N1 Na1 2.812(5) . ?
N2 C9 1.382(5) . ?
N2 C6 1.386(6) . ?
N2 Na1 2.460(4) . ?
N3 C11 1.387(6) . ?
N3 C14 1.391(6) . ?
N4 C19 1.381(6) . ?
N4 C16 1.389(6) . ?
C1 C2 1.397(7) . ?
C1 C20 1.520(6) . ?
C1 Na1 3.022(5) . ?
C2 C3 1.417(6) . ?
C2 Na1 2.949(5) . ?
C3 C4 1.390(7) . ?
C3 Na1 2.703(4) . ?
C4 C5 1.511(6) . ?
C4 Na1 2.604(5) . ?
C5 C6 1.521(5) . ?
C5 C23 1.543(7) . ?
C5 C21 1.558(7) . ?
C6 C7 1.389(7) . ?
C7 C8 1.421(6) . ?
C8 C9 1.393(8) . ?
C9 C10 1.525(6) . ?
C10 C11 1.511(6) . ?
C10 C25 1.548(7) . ?
C10 C27 1.553(6) . ?
C11 C12 1.387(7) . ?
C12 C13 1.408(6) . ?
C13 C14 1.387(7) . ?
C14 C15 1.501(6) . ?
C15 C16 1.527(6) . ?
C15 C29 1.548(7) . ?
C15 C31 1.584(7) . ?
C16 C17 1.387(8) . ?
C17 C18 1.434(6) . ?
C18 C19 1.382(8) . ?
C19 C20 1.541(6) . ?
C20 C33 1.539(7) . ?
C20 C35 1.562(7) . ?
C21 C22 1.524(5) . ?
C23 C24 1.517(6) . ?
C25 C26 1.525(7) . ?
C27 C28 1.517(7) . ?
C29 C30 1.511(7) . ?
C31 C32 1.539(6) . ?
C33 C34 1.518(6) . ?
C35 C36 1.548(7) . ?
Na1 O5 2.252(4) . ?
Na1 O3 2.313(4) . ?
C37 O1 1.435(5) . ?
O1 C38 1.438(7) . ?
C38 C39 1.510(7) . ?
C39 O2 1.422(7) . ?
O2 C40 1.442(5) . ?
O3 C44 1.439(6) . ?
O3 C41 1.461(7) . ?
C41 C42 1.488(7) . ?
C42 O4 1.400(6) . ?
O4 C43 1.434(7) . ?
C43 C44 1.503(8) . ?
O5 C46 1.434(6) . ?
O5 C45 1.445(5) . ?
C45 C46 1.509(7) 3 ?
C46 C45 1.509(7) 3 ?
